data_4313415
loop_
_publ_author_name
'Craig J. Medforth'
'Raid E. Haddad'
'Cinzia M. Muzzi'
'Neal R. Dooley'
'Laurent Jaquinod'
'David C. Shyr'
'Daniel J. Nurco'
'Marilyn M. Olmstead'
'Kevin M. Smith'
'Jian-Guo Ma'
'John A. Shelnutt'

_publ_section_title
;
 Unusual Aryl-Porphyrin Rotational Barriers in Peripherally Crowded
 Porphyrins
;
_journal_name_full 'Inorganic Chemistry'
_journal_page_first 2227
_journal_page_last 2241
_journal_paper_doi 10.1021/ic010958a
_journal_volume 42
_journal_year 2003
_chemical_compound_source synthetic
_chemical_formula_sum 'C78.46 H43.92 Cl7.71 N4 Ni S8'
_chemical_formula_weight 1638.8
_chemical_name_common
;
Ni(II) octa-(3-thienyl)tetraphenylporphyrin
;
_chemical_name_systematic
;
Ni(II) 5,10,15,20-tetraphenyl-2,3,7,8,12,13-17,18-octakis(3-
thienyl)porphyrin
;
_space_group_IT_number 88
_symmetry_cell_setting tetragonal
_symmetry_space_group_name_Hall '-I 4ad'
_symmetry_space_group_name_H-M 'I 41/a :2'
_atom_sites_solution_hydrogens geom
_atom_sites_solution_primary direct
_atom_sites_solution_secondary difmap
_audit_creation_method SHELXL-97
_cell_angle_alpha 90.00
_cell_angle_beta 90.00
_cell_angle_gamma 90.00
_cell_formula_units_Z 24
_cell_length_a 23.1924(15)
_cell_length_b 23.1924(15)
_cell_length_c 82.412(7)
_cell_measurement_reflns_used 47
_cell_measurement_temperature 130(2)
_cell_measurement_theta_max 29.7
_cell_measurement_theta_min 4.3
_cell_volume 44328(6)
_computing_cell_refinement 'Siemens P3'
_computing_data_collection 'Siemens P3'
_computing_data_reduction 'Siemens XDISK'
_computing_molecular_graphics 'Bruker XP'
_computing_publication_material 'Bruker XCIF'
_computing_structure_refinement 'SHELXTL V. 5.03 (Sheldrick, 1994)'
_computing_structure_solution 'SHELXS-86 (Sheldrick, 1990)'
_diffrn_ambient_temperature 130(2)
_diffrn_measured_fraction_theta_full 1.000
_diffrn_measured_fraction_theta_max 1.000
_diffrn_measurement_device 'Siemens P4'
_diffrn_measurement_method '\q - 2\q scans'
_diffrn_radiation_monochromator 'nickel filter'
_diffrn_radiation_source 'Bruker rotating anode'
_diffrn_radiation_type CuK\a
_diffrn_radiation_wavelength 1.54178
_diffrn_reflns_av_R_equivalents 0.032
_diffrn_reflns_av_sigmaI/netI 0.0659
_diffrn_reflns_limit_h_max 17
_diffrn_reflns_limit_h_min -17
_diffrn_reflns_limit_k_max 24
_diffrn_reflns_limit_k_min 0
_diffrn_reflns_limit_l_max 88
_diffrn_reflns_limit_l_min 0
_diffrn_reflns_number 14433
_diffrn_reflns_theta_full 55.99
_diffrn_reflns_theta_max 55.99
_diffrn_reflns_theta_min 2.14
_diffrn_standards_decay_% 2.0
_diffrn_standards_interval_count 198
_diffrn_standards_number 2
_exptl_absorpt_coefficient_mu 5.314
_exptl_absorpt_correction_T_max 0.54
_exptl_absorpt_correction_T_min 0.24
_exptl_absorpt_correction_type empirical
_exptl_absorpt_process_details
;
XABS2, S. R. Parkin, B. Moezzi, and H. Hope, J. Appl. Crystallogr., 
1995,
28, 53.
;
_exptl_crystal_colour 'dark purple'
_exptl_crystal_density_diffrn 1.454
_exptl_crystal_density_meas ?
_exptl_crystal_density_method 'not measured'
_exptl_crystal_description plate
_exptl_crystal_F_000 19897
_exptl_crystal_size_max 0.34
_exptl_crystal_size_mid 0.30
_exptl_crystal_size_min 0.14
_refine_diff_density_max 1.791
_refine_diff_density_min -1.049
_refine_diff_density_rms 0.128
_refine_ls_extinction_method none
_refine_ls_goodness_of_fit_ref 1.040
_refine_ls_hydrogen_treatment mixed
_refine_ls_matrix_type full
_refine_ls_number_parameters 749
_refine_ls_number_reflns 14428
_refine_ls_number_restraints 23
_refine_ls_restrained_S_all 1.040
_refine_ls_R_factor_all 0.1724
_refine_ls_R_factor_gt 0.1256
_refine_ls_shift/su_max 0.000
_refine_ls_shift/su_mean 0.000
_refine_ls_structure_factor_coef Fsqd
_refine_ls_weighting_details 'calc w=1/[\s^2^(Fo^2^)+(0.1567P)^2^+978.0757P] where P=(Fo^2^+2Fc^2^)/3'
_refine_ls_weighting_scheme calc
_refine_ls_wR_factor_gt 0.3086
_refine_ls_wR_factor_ref 0.3495
_reflns_number_gt 9524
_reflns_number_total 14428
_reflns_threshold_expression >2sigma(I)
_cod_data_source_file ic010958a_1.cif
_cod_data_source_block 101xj
_cod_depositor_comments
;
The following automatic conversions were performed:

'_exptl_crystal_density_meas' value 'not measured' was changed to '?'
- the value is perceived as not measured.

Automatic conversion script
Id: cif_fix_values 3008 2015-01-20 13:52:24Z robertas 
;
_cod_original_cell_volume 44328.5(54)
_cod_original_sg_symbol_H-M 'I 41/a'
_cod_database_code 4313415

loop_
_symmetry_equiv_pos_as_xyz
'x, y, z'
'-x+1/2, -y, z+1/2'
'-y+3/4, x+1/4, z+1/4'
'y+3/4, -x+3/4, z+3/4'
'x+1/2, y+1/2, z+1/2'
'-x+1, -y+1/2, z+1'
'-y+5/4, x+3/4, z+3/4'
'y+5/4, -x+5/4, z+5/4'
'-x, -y, -z'
'x-1/2, y, -z-1/2'
'y-3/4, -x-1/4, -z-1/4'
'-y-3/4, x-3/4, -z-3/4'
'-x+1/2, -y+1/2, -z+1/2'
'x, y+1/2, -z'
'y-1/4, -x+1/4, -z+1/4'
'-y-1/4, x-1/4, -z-1/4'

loop_
_atom_site_label
_atom_site_type_symbol
_atom_site_fract_x
_atom_site_fract_y
_atom_site_fract_z
_atom_site_U_iso_or_equiv
_atom_site_adp_type
_atom_site_occupancy
_atom_site_symmetry_multiplicity
_atom_site_calc_flag
_atom_site_refinement_flags
_atom_site_disorder_assembly
_atom_site_disorder_group
Ni1 Ni 0.03857(6) 0.56756(6) 0.108399(18) 0.0288(4) Uani 1 1 d . . .
Ni2 Ni 0.5000 0.7500 -0.02322(3) 0.0355(6) Uani 1 2 d S . .
N1 N 0.0695(3) 0.5304(3) 0.12683(10) 0.0335(19) Uani 1 1 d . A .
N2 N -0.0201(3) 0.5999(3) 0.12138(9) 0.0302(18) Uani 1 1 d . A .
N3 N 0.0018(3) 0.5948(3) 0.08930(9) 0.0296(18) Uani 1 1 d . A .
N4 N 0.1038(4) 0.5442(3) 0.09588(9) 0.0342(19) Uani 1 1 d . A .
N5 N 0.4194(3) 0.7453(4) -0.02273(9) 0.037(2) Uani 1 1 d . B .
N6 N 0.5055(3) 0.6690(3) -0.02384(9) 0.0334(19) Uani 1 1 d . B .
C1 C 0.1237(4) 0.5058(4) 0.12781(11) 0.031(2) Uani 1 1 d . A .
C2 C 0.1253(4) 0.4650(4) 0.14111(11) 0.031(2) Uani 1 1 d . . .
C3 C 0.0720(4) 0.4656(4) 0.14839(11) 0.028(2) Uani 1 1 d . A .
C4 C 0.0391(4) 0.5110(4) 0.14029(11) 0.028(2) Uani 1 1 d . . .
C5 C -0.0093(4) 0.5400(4) 0.14596(11) 0.028(2) Uani 1 1 d . A .
C6 C -0.0297(4) 0.5892(4) 0.13768(11) 0.029(2) Uani 1 1 d . . .
C7 C -0.0646(4) 0.6346(4) 0.14469(11) 0.030(2) Uani 1 1 d . A .
C8 C -0.0763(4) 0.6727(4) 0.13269(11) 0.028(2) Uani 1 1 d . . .
C9 C -0.0524(4) 0.6488(4) 0.11757(11) 0.027(2) Uani 1 1 d . A .
C10 C -0.0667(4) 0.6627(4) 0.10170(11) 0.030(2) Uani 1 1 d . . .
C11 C -0.0475(4) 0.6294(4) 0.08864(12) 0.034(2) Uani 1 1 d . A .
C12 C -0.0760(4) 0.6216(4) 0.07331(12) 0.038(2) Uani 1 1 d . . .
C13 C -0.0442(5) 0.5834(5) 0.06457(12) 0.043(3) Uani 1 1 d . A .
C14 C 0.0070(5) 0.5709(4) 0.07419(12) 0.038(2) Uani 1 1 d . . .
C15 C 0.0606(5) 0.5487(4) 0.06879(12) 0.041(3) Uani 1 1 d . A .
C16 C 0.1077(4) 0.5470(4) 0.07927(12) 0.037(2) Uani 1 1 d . . .
C17 C 0.1688(5) 0.5500(4) 0.07455(13) 0.041(3) Uani 1 1 d . A .
C18 C 0.1999(4) 0.5479(4) 0.08872(12) 0.036(2) Uani 1 1 d . . .
C19 C 0.1596(4) 0.5394(4) 0.10194(12) 0.033(2) Uani 1 1 d . A .
C20 C 0.1699(4) 0.5197(4) 0.11763(12) 0.031(2) Uani 1 1 d . . .
C21 C 0.3814(4) 0.7845(5) -0.01574(12) 0.041(3) Uani 1 1 d . . .
C22 C 0.3241(5) 0.7591(5) -0.01481(13) 0.045(3) Uani 1 1 d . . .
C23 C 0.3274(4) 0.7080(5) -0.02314(11) 0.038(3) Uani 1 1 d . B .
C24 C 0.3865(4) 0.6992(5) -0.02780(11) 0.036(2) Uani 1 1 d . . .
C25 C 0.4101(4) 0.6491(5) -0.03492(12) 0.037(2) Uani 1 1 d . B .
C26 C 0.4676(4) 0.6340(5) -0.03215(12) 0.039(3) Uani 1 1 d . . .
C27 C 0.4925(4) 0.5763(5) -0.03365(12) 0.041(3) Uani 1 1 d . B .
C28 C 0.5416(4) 0.5756(5) -0.02420(12) 0.040(3) Uani 1 1 d . . .
C29 C 0.5509(4) 0.6348(5) -0.01925(11) 0.041(3) Uani 1 1 d . B .
C30 C 0.6031(5) 0.6577(5) -0.01316(12) 0.042(3) Uani 1 1 d . . .
C5A C -0.0404(2) 0.5221(3) 0.16112(6) 0.031(2) Uani 1 1 d G . .
C5B C -0.0163(2) 0.5292(3) 0.17643(7) 0.033(2) Uani 1 1 d G A .
H5B H 0.0213 0.5450 0.1775 0.040 Uiso 1 1 calc R . .
C5C C -0.0472(3) 0.5131(3) 0.19016(5) 0.047(3) Uani 1 1 d G A .
H5C H -0.0307 0.5180 0.2006 0.056 Uiso 1 1 calc R . .
C5D C -0.1022(3) 0.4900(3) 0.18859(6) 0.048(3) Uani 1 1 d G A .
H5D H -0.1232 0.4790 0.1980 0.058 Uiso 1 1 calc R . .
C5E C -0.1263(2) 0.4829(3) 0.17328(8) 0.048(3) Uani 1 1 d G A .
H5E H -0.1639 0.4671 0.1722 0.058 Uiso 1 1 calc R . .
C5F C -0.0954(2) 0.4990(3) 0.15955(6) 0.043(3) Uani 1 1 d G A .
H5F H -0.1120 0.4941 0.1491 0.052 Uiso 1 1 calc R . .
C10A C -0.1067(2) 0.7118(2) 0.09836(8) 0.035(2) Uani 1 1 d G A .
C10B C -0.0851(2) 0.7605(3) 0.09062(8) 0.039(3) Uani 1 1 d G . .
H10B H -0.0454 0.7625 0.0878 0.047 Uiso 1 1 calc R A .
C10C C -0.1215(3) 0.8063(2) 0.08698(8) 0.045(3) Uani 1 1 d G A .
H10C H -0.1067 0.8395 0.0817 0.054 Uiso 1 1 calc R . .
C10D C -0.1796(3) 0.8034(3) 0.09109(9) 0.052(3) Uani 1 1 d G . .
H10D H -0.2045 0.8347 0.0886 0.062 Uiso 1 1 calc R A .
C10E C -0.2012(2) 0.7548(3) 0.09883(9) 0.054(3) Uani 1 1 d G A .
H10E H -0.2409 0.7528 0.1016 0.064 Uiso 1 1 calc R . .
C10F C -0.1647(2) 0.7090(2) 0.10247(8) 0.043(3) Uani 1 1 d G . .
H10F H -0.1795 0.6757 0.1078 0.051 Uiso 1 1 calc R A .
C15A C 0.0700(4) 0.5278(4) 0.05196(8) 0.058(3) Uani 1 1 d G . .
C15B C 0.0641(4) 0.5637(4) 0.03855(11) 0.085(5) Uani 1 1 d G A .
H15B H 0.0537 0.6030 0.0400 0.102 Uiso 1 1 calc R . .
C15C C 0.0735(5) 0.5421(7) 0.02304(8) 0.152(12) Uani 1 1 d G A .
H15C H 0.0695 0.5667 0.0139 0.182 Uiso 1 1 calc R . .
C15D C 0.0887(6) 0.4847(7) 0.02094(10) 0.187(16) Uani 1 1 d G A .
H15D H 0.0951 0.4699 0.0103 0.225 Uiso 1 1 calc R . .
C15E C 0.0946(6) 0.4488(5) 0.03434(15) 0.151(11) Uani 1 1 d G A .
H15E H 0.1050 0.4095 0.0329 0.181 Uiso 1 1 calc R . .
C15F C 0.0852(5) 0.4704(4) 0.04985(12) 0.083(5) Uani 1 1 d G A .
H15F H 0.0892 0.4458 0.0590 0.099 Uiso 1 1 calc R . .
C20A C 0.2287(2) 0.5135(3) 0.12455(8) 0.037(2) Uani 1 1 d G A .
C20B C 0.2416(2) 0.5485(3) 0.13776(8) 0.044(3) Uani 1 1 d G . .
H20B H 0.2131 0.5735 0.1421 0.053 Uiso 1 1 calc R A .
C20C C 0.2963(3) 0.5468(3) 0.14465(8) 0.051(3) Uani 1 1 d G A .
H20C H 0.3051 0.5707 0.1537 0.062 Uiso 1 1 calc R . .
C20D C 0.3381(2) 0.5102(3) 0.13832(9) 0.055(3) Uani 1 1 d G . .
H20D H 0.3755 0.5090 0.1430 0.066 Uiso 1 1 calc R A .
C20E C 0.3252(2) 0.4752(3) 0.12511(9) 0.047(3) Uani 1 1 d G A .
H20E H 0.3537 0.4502 0.1208 0.057 Uiso 1 1 calc R . .
C20F C 0.2705(3) 0.4769(3) 0.11823(7) 0.040(3) Uani 1 1 d G . .
H20F H 0.2617 0.4530 0.1092 0.048 Uiso 1 1 calc R A .
C25A C 0.3710(3) 0.6136(3) -0.04563(6) 0.036(2) Uani 1 1 d G . .
C25B C 0.3625(3) 0.6347(2) -0.06123(7) 0.041(3) Uani 1 1 d G B .
H25B H 0.3797 0.6702 -0.0644 0.050 Uiso 1 1 calc R . .
C25C C 0.3289(3) 0.6041(3) -0.07220(6) 0.047(3) Uani 1 1 d G B .
H25C H 0.3231 0.6185 -0.0829 0.057 Uiso 1 1 calc R . .
C25D C 0.3037(3) 0.5522(3) -0.06757(7) 0.052(3) Uani 1 1 d G B .
H25D H 0.2807 0.5313 -0.0751 0.062 Uiso 1 1 calc R . .
C25E C 0.3122(3) 0.5311(2) -0.05197(8) 0.049(3) Uani 1 1 d G B .
H25E H 0.2950 0.4956 -0.0488 0.059 Uiso 1 1 calc R . .
C25F C 0.3458(3) 0.5618(3) -0.04100(6) 0.044(3) Uani 1 1 d G B .
H25F H 0.3516 0.5473 -0.0303 0.052 Uiso 1 1 calc R . .
C30A C 0.64442(5) 0.61785(7) -0.004737(19) 0.050(3) Uani 1 1 d G B .
C30B C 0.69239(5) 0.59406(8) -0.01231(2) 0.074(4) Uani 1 1 d G . .
H30B H 0.6987 0.6005 -0.0236 0.089 Uiso 1 1 calc R B .
C30C C 0.73110(5) 0.56091(8) -0.00344(2) 0.076(4) Uani 1 1 d G B .
H30C H 0.7639 0.5447 -0.0086 0.092 Uiso 1 1 calc R . .
C30D C 0.72183(4) 0.55154(8) 0.01301(2) 0.079(4) Uani 1 1 d G . .
H30D H 0.7483 0.5289 0.0191 0.095 Uiso 1 1 calc R B .
C30E C 0.67386(4) 0.57533(8) 0.020593(19) 0.070(4) Uani 1 1 d G B .
H30E H 0.6675 0.5689 0.0318 0.083 Uiso 1 1 calc R . .
C30F C 0.63516(4) 0.60848(7) 0.011717(19) 0.057(3) Uani 1 1 d G . .
H30F H 0.6024 0.6247 0.0169 0.068 Uiso 1 1 calc R B .
C2F C 0.16878(5) 0.41779(5) 0.143578(11) 0.0441(8) Uiso 0.643(6) 1 d PR A 1
C2G C 0.17803(5) 0.37399(5) 0.131887(12) 0.0441(8) Uiso 0.643(6) 1 d PR A 1
H2G H 0.1565 0.3710 0.1221 0.053 Uiso 0.643(6) 1 calc PR A 1
C2H C 0.22086(5) 0.33654(5) 0.136017(13) 0.0441(8) Uiso 0.643(6) 1 d PR A 1
H2H H 0.2328 0.3047 0.1296 0.053 Uiso 0.643(6) 1 calc PR A 1
S2I S 0.24985(5) 0.35460(6) 0.154197(12) 0.0441(8) Uiso 0.643(6) 1 d PR A 1
C2J C 0.20483(5) 0.41200(6) 0.156448(11) 0.0441(8) Uiso 0.643(6) 1 d PR A 1
H2J H 0.2049 0.4369 0.1656 0.053 Uiso 0.643(6) 1 calc PR A 1
C2A C 0.17163(5) 0.42128(5) 0.143448(11) 0.0441(8) Uiso 0.358(6) 1 d PR A 2
C2B C 0.21719(5) 0.41898(6) 0.154888(11) 0.0441(8) Uiso 0.358(6) 1 d PR A 2
H2B H 0.2216 0.4461 0.1634 0.053 Uiso 0.358(6) 1 calc PR A 2
C2C C 0.25408(5) 0.37411(6) 0.152407(12) 0.0441(8) Uiso 0.358(6) 1 d PR A 2
H2C H 0.2869 0.3660 0.1589 0.053 Uiso 0.358(6) 1 calc PR A 2
S2D S 0.23337(5) 0.33470(5) 0.136097(13) 0.0441(8) Uiso 0.358(6) 1 d PR A 2
C2E C 0.17559(5) 0.37802(5) 0.132417(12) 0.0441(8) Uiso 0.358(6) 1 d PR A 2
H2E H 0.1493 0.3726 0.1237 0.053 Uiso 0.358(6) 1 calc PR A 2
C3F C 0.05127(5) 0.42592(5) 0.161428(11) 0.0463(8) Uiso 0.618(7) 1 d PR A 1
C3G C 0.00312(5) 0.38847(5) 0.160458(12) 0.0463(8) Uiso 0.618(7) 1 d PR A 1
H3G H -0.0219 0.3869 0.1513 0.056 Uiso 0.618(7) 1 calc PR A 1
C3H C -0.00386(6) 0.35492(6) 0.173887(13) 0.0463(8) Uiso 0.618(7) 1 d PR A 1
H3H H -0.0338 0.3274 0.1753 0.056 Uiso 0.618(7) 1 calc PR A 1
S3I S 0.04823(6) 0.36915(6) 0.187767(12) 0.0463(8) Uiso 0.618(7) 1 d PR A 1
C3J C 0.07942(6) 0.42009(6) 0.175768(11) 0.0463(8) Uiso 0.618(7) 1 d PR A 1
H3J H 0.1125 0.4418 0.1787 0.056 Uiso 0.618(7) 1 calc PR A 1
C3A C 0.05188(5) 0.42685(5) 0.161438(11) 0.0463(8) Uiso 0.382(6) 1 d PR A 2
C3B C 0.08252(6) 0.41358(6) 0.175838(11) 0.0463(8) Uiso 0.382(6) 1 d PR A 2
H3B H 0.1181 0.4312 0.1787 0.056 Uiso 0.382(6) 1 calc PR A 2
C3C C 0.05605(6) 0.37303(6) 0.185187(12) 0.0463(8) Uiso 0.382(6) 1 d PR A 2
H3C H 0.0705 0.3591 0.1952 0.056 Uiso 0.382(6) 1 calc PR A 2
S3D S -0.00623(6) 0.35078(6) 0.176417(13) 0.0463(8) Uiso 0.382(6) 1 d PR A 2
C3E C 0.00283(5) 0.39524(5) 0.160178(12) 0.0463(8) Uiso 0.382(6) 1 d PR A 2
H3E H -0.0233 0.3976 0.1513 0.056 Uiso 0.382(6) 1 calc PR A 2
C7F C -0.06835(6) 0.64745(5) 0.162580(13) 0.0614(11) Uiso 0.468(6) 1 d PR A 1
C7G C -0.11302(6) 0.63773(6) 0.173990(13) 0.0614(11) Uiso 0.468(6) 1 d PR A 1
H7G H -0.1473 0.6171 0.1715 0.074 Uiso 0.468(6) 1 calc PR A 1
C7H C -0.10204(6) 0.66085(6) 0.188860(13) 0.0614(11) Uiso 0.468(6) 1 d PR A 1
H7H H -0.1272 0.6583 0.1979 0.074 Uiso 0.468(6) 1 calc PR A 1
S7I S -0.03723(6) 0.69473(6) 0.188960(13) 0.0614(11) Uiso 0.468(6) 1 d PR A 1
C7J C -0.02457(6) 0.67849(6) 0.169130(13) 0.0614(11) Uiso 0.468(6) 1 d PR A 1
H7J H 0.0090 0.6898 0.1634 0.074 Uiso 0.468(6) 1 calc PR A 1
C7A C -0.07767(6) 0.64627(5) 0.162290(13) 0.0614(11) Uiso 0.531(6) 1 d PR A 2
C7B C -0.03860(6) 0.67516(6) 0.172670(13) 0.0614(11) Uiso 0.531(6) 1 d PR A 2
H7B H -0.0024 0.6896 0.1692 0.074 Uiso 0.531(6) 1 calc PR A 2
C7C C -0.05809(6) 0.68025(6) 0.188220(13) 0.0614(11) Uiso 0.531(6) 1 d PR A 2
H7C H -0.0375 0.6984 0.1968 0.074 Uiso 0.531(6) 1 calc PR A 2
S7D S -0.12411(6) 0.64960(6) 0.190160(13) 0.0614(11) Uiso 0.531(6) 1 d PR A 2
C7E C -0.12593(6) 0.62959(6) 0.170300(13) 0.0614(11) Uiso 0.531(6) 1 d PR A 2
H7E H -0.1570 0.6092 0.1654 0.074 Uiso 0.531(6) 1 calc PR A 2
C8F C -0.10153(6) 0.73083(5) 0.136051(14) 0.0451(9) Uiso 0.358(6) 1 d PR A 1
C8G C -0.15007(6) 0.74231(6) 0.145961(15) 0.0451(9) Uiso 0.358(6) 1 d PR A 1
H8G H -0.1729 0.7129 0.1508 0.054 Uiso 0.358(6) 1 calc PR A 1
C8H C -0.16088(6) 0.79963(6) 0.147931(16) 0.0451(9) Uiso 0.358(6) 1 d PR A 1
H8H H -0.1916 0.8150 0.1542 0.054 Uiso 0.358(6) 1 calc PR A 1
S8I S -0.11189(7) 0.83970(5) 0.137602(17) 0.0451(9) Uiso 0.358(6) 1 d PR A 1
C8J C -0.07693(6) 0.78024(5) 0.130601(15) 0.0451(9) Uiso 0.358(6) 1 d PR A 1
H8J H -0.0441 0.7815 0.1237 0.054 Uiso 0.358(6) 1 calc PR A 1
C8A C -0.10640(6) 0.72964(5) 0.134771(14) 0.0451(9) Uiso 0.641(6) 1 d PR A 2
C8B C -0.08524(6) 0.78459(5) 0.130181(15) 0.0451(9) Uiso 0.641(6) 1 d PR A 2
H8B H -0.0497 0.7901 0.1247 0.054 Uiso 0.641(6) 1 calc PR A 2
C8C C -0.12084(6) 0.82880(5) 0.134422(16) 0.0451(9) Uiso 0.641(6) 1 d PR A 2
H8C H -0.1135 0.8683 0.1323 0.054 Uiso 0.641(6) 1 calc PR A 2
S8D S -0.18021(6) 0.80341(6) 0.144111(17) 0.0451(9) Uiso 0.641(6) 1 d PR A 2
C8E C -0.15771(6) 0.73376(6) 0.142571(15) 0.0451(9) Uiso 0.641(6) 1 d PR A 2
H8E H -0.1786 0.7017 0.1467 0.054 Uiso 0.641(6) 1 calc PR A 2
C12A C -0.13620(4) 0.64066(6) 0.068840(13) 0.0665(14) Uiso 0.780(11) 1 d PR A 1
C12B C -0.15197(5) 0.69201(6) 0.060650(14) 0.0665(14) Uiso 0.780(11) 1 d PR A 1
H12B H -0.1249 0.7206 0.0574 0.080 Uiso 0.780(11) 1 calc PR A 1
C12C C -0.20968(5) 0.69641(7) 0.057830(15) 0.0665(14) Uiso 0.780(11) 1 d PR A 1
H12C H -0.2277 0.7279 0.0525 0.080 Uiso 0.780(11) 1 calc PR A 1
S12D S -0.24491(4) 0.63799(7) 0.065240(15) 0.0665(14) Uiso 0.780(11) 1 d PR A 1
C12E C -0.18289(4) 0.60750(6) 0.072200(14) 0.0665(14) Uiso 0.780(11) 1 d PR A 1
H12E H -0.1812 0.5717 0.0778 0.080 Uiso 0.780(11) 1 calc PR A 1
C12F C -0.13666(4) 0.64000(6) 0.069100(13) 0.0665(14) Uiso 0.183(8) 1 d PR A 2
C12G C -0.18837(4) 0.60888(6) 0.071730(14) 0.0665(14) Uiso 0.183(8) 1 d PR A 2
H12G H -0.1897 0.5726 0.0771 0.080 Uiso 0.183(8) 1 calc PR A 2
C12H C -0.23609(4) 0.63600(7) 0.065840(15) 0.0665(14) Uiso 0.183(8) 1 d PR A 2
H12H H -0.2743 0.6214 0.0666 0.080 Uiso 0.183(8) 1 calc PR A 2
S12I S -0.21794(5) 0.69953(7) 0.057020(16) 0.0665(14) Uiso 0.183(8) 1 d PR A 2
C12J C -0.14660(5) 0.69013(6) 0.061070(14) 0.0665(14) Uiso 0.183(8) 1 d PR A 2
H12J H -0.1173 0.7167 0.0581 0.080 Uiso 0.183(8) 1 calc PR A 2
C13F C -0.05989(4) 0.55029(5) 0.049509(12) 0.0660(13) Uiso 0.504(6) 1 d PR A 1
C13G C -0.05326(4) 0.49068(5) 0.046289(12) 0.0660(13) Uiso 0.504(6) 1 d PR A 1
H13G H -0.0354 0.4646 0.0536 0.079 Uiso 0.504(6) 1 calc PR A 1
C13H C -0.07500(4) 0.47430(6) 0.031628(12) 0.0660(13) Uiso 0.504(6) 1 d PR A 1
H13H H -0.0743 0.4360 0.0275 0.079 Uiso 0.504(6) 1 calc PR A 1
S13I S -0.10345(4) 0.53170(6) 0.021719(13) 0.0660(13) Uiso 0.504(6) 1 d PR A 1
C13J C -0.08621(4) 0.57792(6) 0.037019(12) 0.0660(13) Uiso 0.504(6) 1 d PR A 1
H13J H -0.0941 0.6181 0.0368 0.079 Uiso 0.504(6) 1 calc PR A 1
C13A C -0.06619(4) 0.56186(5) 0.048869(12) 0.0660(13) Uiso 0.490(6) 1 d PR A 2
C13B C -0.09188(4) 0.59533(6) 0.036439(12) 0.0660(13) Uiso 0.490(6) 1 d PR A 2
H13B H -0.0974 0.6358 0.0372 0.079 Uiso 0.490(6) 1 calc PR A 2
C13C C -0.10783(4) 0.56372(6) 0.023249(13) 0.0660(13) Uiso 0.490(6) 1 d PR A 2
H13C H -0.1256 0.5791 0.0138 0.079 Uiso 0.490(6) 1 calc PR A 2
S13D S -0.09170(4) 0.49309(6) 0.025999(12) 0.0660(13) Uiso 0.490(6) 1 d PR A 2
C13E C -0.06386(4) 0.50523(5) 0.044799(12) 0.0660(13) Uiso 0.490(6) 1 d PR A 2
H13E H -0.0486 0.4759 0.0516 0.079 Uiso 0.490(6) 1 calc PR A 2
C17F C 0.19132(4) 0.56610(4) 0.057839(11) 0.0721(12) Uiso 0.792(8) 1 d PR A 1
C17G C 0.21218(4) 0.52999(4) 0.045279(11) 0.0721(12) Uiso 0.792(8) 1 d PR A 1
H17G H 0.2170 0.4895 0.0465 0.087 Uiso 0.792(8) 1 calc PR A 1
C17H C 0.22459(4) 0.55895(4) 0.031339(11) 0.0721(12) Uiso 0.792(8) 1 d PR A 1
H17H H 0.2389 0.5415 0.0217 0.087 Uiso 0.792(8) 1 calc PR A 1
S17I S 0.21101(4) 0.63039(4) 0.033520(12) 0.0721(12) Uiso 0.792(8) 1 d PR A 1
C17J C 0.18898(4) 0.62206(4) 0.053090(11) 0.0721(12) Uiso 0.792(8) 1 d PR A 1
H17J H 0.1766 0.6528 0.0599 0.087 Uiso 0.792(8) 1 calc PR A 1
C17A C 0.19480(4) 0.56985(4) 0.059549(11) 0.0721(12) Uiso 0.203(7) 1 d PR A 2
C17B C 0.20054(4) 0.62737(4) 0.054000(11) 0.0721(12) Uiso 0.203(7) 1 d PR A 2
H17B H 0.1876 0.6599 0.0600 0.087 Uiso 0.203(7) 1 calc PR A 2
C17C C 0.22636(4) 0.63158(4) 0.039210(12) 0.0721(12) Uiso 0.203(7) 1 d PR A 2
H17C H 0.2337 0.6668 0.0337 0.087 Uiso 0.203(7) 1 calc PR A 2
S17D S 0.24355(4) 0.56524(4) 0.031979(11) 0.0721(12) Uiso 0.203(7) 1 d PR A 2
C17E C 0.21611(4) 0.53158(4) 0.048619(11) 0.0721(12) Uiso 0.203(7) 1 d PR A 2
H17E H 0.2157 0.4910 0.0501 0.087 Uiso 0.203(7) 1 calc PR A 2
C18F C 0.26157(4) 0.55481(4) 0.088709(11) 0.0662(11) Uiso 0.309(7) 1 d PR A 1
C18G C 0.30071(4) 0.52956(4) 0.077569(12) 0.0662(11) Uiso 0.309(7) 1 d PR A 1
H18G H 0.2894 0.5027 0.0695 0.079 Uiso 0.309(7) 1 calc PR A 1
C18H C 0.35615(4) 0.54755(5) 0.079639(13) 0.0662(11) Uiso 0.309(7) 1 d PR A 1
H18H H 0.3879 0.5351 0.0732 0.079 Uiso 0.309(7) 1 calc PR A 1
S18I S 0.36074(4) 0.59515(5) 0.095189(13) 0.0662(11) Uiso 0.309(7) 1 d PR A 1
C18J C 0.28878(4) 0.59114(5) 0.099099(12) 0.0662(11) Uiso 0.309(7) 1 d PR A 1
H18J H 0.2700 0.6118 0.1075 0.079 Uiso 0.309(7) 1 calc PR A 1
C18A C 0.26466(4) 0.55679(4) 0.090019(11) 0.0662(11) Uiso 0.693(7) 1 d PR A 2
C18B C 0.29293(4) 0.59443(5) 0.100989(12) 0.0662(11) Uiso 0.693(7) 1 d PR A 2
H18B H 0.2730 0.6179 0.1086 0.079 Uiso 0.693(7) 1 calc PR A 2
C18C C 0.35144(4) 0.59370(5) 0.099569(13) 0.0662(11) Uiso 0.693(7) 1 d PR A 2
H18C H 0.3771 0.6161 0.1060 0.079 Uiso 0.693(7) 1 calc PR A 2
S18D S 0.37216(4) 0.54720(5) 0.084789(13) 0.0662(11) Uiso 0.693(7) 1 d PR A 2
C18E C 0.30292(4) 0.52873(4) 0.080369(12) 0.0662(11) Uiso 0.693(7) 1 d PR A 2
H18E H 0.2923 0.5020 0.0721 0.079 Uiso 0.693(7) 1 calc PR A 2
C22F C 0.27112(6) 0.78684(5) -0.007439(15) 0.0728(12) Uiso 0.635(8) 1 d PR B 1
C22G C 0.26284(6) 0.79087(5) 0.009551(15) 0.0728(12) Uiso 0.635(8) 1 d PR B 1
H22G H 0.2930 0.7858 0.0172 0.087 Uiso 0.635(8) 1 calc PR B 1
C22H C 0.20734(6) 0.80272(4) 0.013841(15) 0.0728(12) Uiso 0.635(8) 1 d PR B 1
H22H H 0.1942 0.8070 0.0247 0.087 Uiso 0.635(8) 1 calc PR B 1
S22I S 0.16507(6) 0.80875(5) -0.002859(15) 0.0728(12) Uiso 0.635(8) 1 d PR B 1
C22J C 0.22110(6) 0.79521(5) -0.015639(15) 0.0728(12) Uiso 0.635(8) 1 d PR B 1
H22J H 0.2178 0.7937 -0.0271 0.087 Uiso 0.635(8) 1 calc PR B 1
C22A C 0.27184(6) 0.77669(5) -0.006069(15) 0.0728(12) Uiso 0.365(7) 1 d PR B 2
C22B C 0.21742(6) 0.77499(5) -0.013859(15) 0.0728(12) Uiso 0.365(7) 1 d PR B 2
H22B H 0.2123 0.7631 -0.0248 0.087 Uiso 0.365(7) 1 calc PR B 2
C22C C 0.17309(6) 0.79208(5) -0.004139(15) 0.0728(12) Uiso 0.365(7) 1 d PR B 2
H22C H 0.1338 0.7935 -0.0074 0.087 Uiso 0.365(7) 1 calc PR B 2
S22D S 0.19772(6) 0.81050(4) 0.014521(15) 0.0728(12) Uiso 0.365(7) 1 d PR B 2
C22E C 0.26733(6) 0.79576(5) 0.009441(15) 0.0728(12) Uiso 0.365(7) 1 d PR B 2
H22E H 0.2991 0.8003 0.0166 0.087 Uiso 0.365(7) 1 calc PR B 2
C23F C 0.27938(5) 0.66589(5) -0.023720(13) 0.0500(9) Uiso 0.311(6) 1 d PR B 1
C23G C 0.26453(5) 0.62381(5) -0.011990(12) 0.0500(9) Uiso 0.311(6) 1 d PR B 1
H23G H 0.2852 0.6185 -0.0021 0.060 Uiso 0.311(6) 1 calc PR B 1
C23H C 0.21772(5) 0.59161(5) -0.016191(11) 0.0500(9) Uiso 0.311(6) 1 d PR B 1
H23H H 0.2018 0.5616 -0.0097 0.060 Uiso 0.311(6) 1 calc PR B 1
S23I S 0.19185(5) 0.61245(6) -0.034511(11) 0.0500(9) Uiso 0.311(6) 1 d PR B 1
C23J C 0.24345(6) 0.66403(6) -0.036710(12) 0.0500(9) Uiso 0.311(6) 1 d PR B 1
H23J H 0.2467 0.6885 -0.0459 0.060 Uiso 0.311(6) 1 calc PR B 1
C23A C 0.27595(5) 0.66737(5) -0.023810(13) 0.0500(9) Uiso 0.689(7) 1 d PR B 2
C23B C 0.24254(6) 0.65079(6) -0.037420(12) 0.0500(9) Uiso 0.689(7) 1 d PR B 2
H23B H 0.2483 0.6661 -0.0480 0.060 Uiso 0.689(7) 1 calc PR B 2
C23C C 0.20140(5) 0.61081(6) -0.033861(11) 0.0500(9) Uiso 0.689(7) 1 d PR B 2
H23C H 0.1753 0.5948 -0.0415 0.060 Uiso 0.689(7) 1 calc PR B 2
S23D S 0.20317(5) 0.59353(5) -0.013891(11) 0.0500(9) Uiso 0.689(7) 1 d PR B 2
C23E C 0.25866(5) 0.63970(5) -0.010150(12) 0.0500(9) Uiso 0.689(7) 1 d PR B 2
H23E H 0.2755 0.6454 0.0002 0.060 Uiso 0.689(7) 1 calc PR B 2
C27F C 0.47399(6) 0.52691(7) -0.044501(15) 0.0619(10) Uiso 0.503(7) 1 d PR B 1
C27G C 0.45966(5) 0.47004(6) -0.039712(14) 0.0619(10) Uiso 0.503(7) 1 d PR B 1
H27G H 0.4598 0.4576 -0.0287 0.074 Uiso 0.503(7) 1 calc PR B 1
C27H C 0.44569(6) 0.43498(7) -0.052372(14) 0.0619(10) Uiso 0.503(7) 1 d PR B 1
H27H H 0.4349 0.3956 -0.0514 0.074 Uiso 0.503(7) 1 calc PR B 1
S27I S 0.45030(6) 0.47130(7) -0.070202(14) 0.0619(10) Uiso 0.503(7) 1 d PR B 1
C27J C 0.47110(6) 0.53334(7) -0.060851(15) 0.0619(10) Uiso 0.503(7) 1 d PR B 1
H27J H 0.4796 0.5682 -0.0664 0.074 Uiso 0.503(7) 1 calc PR B 1
C27A C 0.47455(6) 0.52811(7) -0.044461(15) 0.0619(10) Uiso 0.496(7) 1 d PR B 2
C27B C 0.46321(6) 0.53263(7) -0.061301(14) 0.0619(10) Uiso 0.496(7) 1 d PR B 2
H27B H 0.4654 0.5679 -0.0671 0.074 Uiso 0.496(7) 1 calc PR B 2
C27C C 0.44887(6) 0.48144(7) -0.068332(14) 0.0619(10) Uiso 0.496(7) 1 d PR B 2
H27C H 0.4400 0.4765 -0.0795 0.074 Uiso 0.496(7) 1 calc PR B 2
S27D S 0.44898(6) 0.42767(7) -0.054372(14) 0.0619(10) Uiso 0.496(7) 1 d PR B 2
C27E C 0.46790(5) 0.47319(6) -0.039092(14) 0.0619(10) Uiso 0.496(7) 1 d PR B 2
H27E H 0.4732 0.4616 -0.0281 0.074 Uiso 0.496(7) 1 calc PR B 2
C28F C 0.56527(5) 0.51542(7) -0.021592(16) 0.0706(13) Uiso 0.367(6) 1 d PR B 1
C28G C 0.56145(5) 0.48858(7) -0.006192(16) 0.0706(13) Uiso 0.367(6) 1 d PR B 1
H28G H 0.5408 0.5047 0.0027 0.085 Uiso 0.367(6) 1 calc PR B 1
C28H C 0.59022(5) 0.43748(7) -0.005322(17) 0.0706(13) Uiso 0.367(6) 1 d PR B 1
H28H H 0.5921 0.4137 0.0041 0.085 Uiso 0.367(6) 1 calc PR B 1
S28I S 0.62223(5) 0.42212(7) -0.023352(18) 0.0706(13) Uiso 0.367(6) 1 d PR B 1
C28J C 0.59763(5) 0.48390(7) -0.032052(17) 0.0706(13) Uiso 0.367(6) 1 d PR B 1
H28J H 0.6056 0.4950 -0.0429 0.085 Uiso 0.367(6) 1 calc PR B 1
C28A C 0.58140(5) 0.52646(7) -0.021011(17) 0.0706(13) Uiso 0.631(7) 1 d PR B 2
C28B C 0.60569(5) 0.49557(7) -0.034162(17) 0.0706(13) Uiso 0.631(7) 1 d PR B 2
H28B H 0.6089 0.5109 -0.0448 0.085 Uiso 0.631(7) 1 calc PR B 2
C28C C 0.62401(5) 0.44172(7) -0.030062(18) 0.0706(13) Uiso 0.631(7) 1 d PR B 2
H28C H 0.6414 0.4152 -0.0374 0.085 Uiso 0.631(7) 1 calc PR B 2
S28D S 0.61146(5) 0.42850(7) -0.010132(17) 0.0706(13) Uiso 0.631(7) 1 d PR B 2
C28E C 0.58141(5) 0.49466(7) -0.007192(17) 0.0706(13) Uiso 0.631(7) 1 d PR B 2
H28E H 0.5665 0.5077 0.0029 0.085 Uiso 0.631(7) 1 calc PR B 2
C31 C 0.53747(6) 0.28517(6) -0.018054(17) 0.095(14) Uani 0.452(8) 1 d PRD . .
Cl1 Cl 0.50420(6) 0.20953(6) -0.018074(18) 0.117(5) Uani 0.452(8) 1 d PRD . .
Cl2 Cl 0.50822(6) 0.32530(6) -0.032583(16) 0.131(5) Uani 0.452(8) 1 d PRD . .
Cl3 Cl 0.61071(6) 0.27625(7) -0.021354(19) 0.136(5) Uani 0.452(8) 1 d PRD . .
C32 C 0.00000(5) 0.75000(5) 0.036181(14) 0.38(5) Uani 1.31(12) 2 d SPR . .
Cl4 Cl -0.00171(5) 0.77523(5) 0.052401(14) 0.113(5) Uani 0.452(8) 1 d PR . .
Cl5 Cl -0.06368(6) 0.77199(6) 0.024291(15) 0.163(9) Uani 0.452(8) 1 d PR . .
Cl6 Cl 0.05965(5) 0.74493(5) 0.023831(13) 0.107(5) Uani 0.452(8) 1 d PR . .
C33 C 0.03148(4) 0.40193(4) 0.098858(12) 0.061(3) Uani 1 1 d R . .
Cl7 Cl 0.10197(4) 0.39728(4) 0.091328(12) 0.0637(9) Uani 1 1 d R . .
Cl8 Cl 0.02500(5) 0.36154(4) 0.116677(13) 0.0796(11) Uani 1 1 d R . .
Cl9 Cl -0.01800(4) 0.37566(4) 0.084088(13) 0.0752(10) Uani 1 1 d R . .
C34 C 0.00350(5) 0.29971(5) 0.021597(14) 0.127(14) Uani 0.583(10) 1 d PRD . .
Cl10 Cl 0.02567(5) 0.35940(6) 0.003877(13) 0.241(9) Uani 0.583(10) 1 d PRD . .
Cl11 Cl -0.07230(5) 0.31674(6) 0.017807(15) 0.123(4) Uani 0.583(10) 1 d PRD . .
Cl12 Cl 0.02804(5) 0.31490(5) 0.037057(13) 0.181(6) Uani 0.583(10) 1 d PRD . .
C35 C 0.62365(7) 0.28284(8) -0.067714(19) 0.110 Uiso 0.71 1 d PR . .
Cl13 Cl 0.62673(7) 0.21551(8) -0.05183(2) 0.127(3) Uiso 0.436(12) 1 d PR . .
Cl14 Cl 0.55941(7) 0.32341(7) -0.060723(17) 0.127(3) Uiso 0.402(11) 1 d PR . .
Cl15 Cl 0.67798(7) 0.31821(8) -0.06166(2) 0.127(3) Uiso 0.782(14) 1 d PR . .
Cl16 Cl 0.63008(8) 0.24894(8) -0.08500(2) 0.127(3) Uiso 0.160(10) 1 d PR . .
Cl17 Cl 0.55312(7) 0.30309(8) -0.073793(17) 0.127(3) Uiso 0.247(11) 1 d PR . .
Cl18 Cl 0.61552(7) 0.21130(8) -0.06645(2) 0.127(3) Uiso 0.281(11) 1 d PR . .
C36 C -0.36299(6) 0.78294(8) 0.135221(19) 0.100 Uiso 0.50(3) 1 d PR . .
Cl19 Cl 0.39788(7) 0.33979(8) -0.090803(14) 0.100 Uiso 0.135(9) 1 d PR . .
Cl20 Cl -0.31370(6) 0.77908(7) 0.134151(18) 0.100 Uiso 0.257(9) 1 d PR . .
Cl21 Cl -0.31429(5) 0.72656(7) 0.133511(18) 0.100 Uiso 0.146(9) 1 d PR . .
Cl22 Cl 0.49979(7) 0.34660(8) -0.095873(16) 0.100 Uiso 0.234(9) 1 d PR . .
Cl23 Cl -0.34618(6) 0.82945(7) 0.13678(2) 0.100 Uiso 0.207(9) 1 d PR . .
Cl24 Cl 0.50966(8) 0.31612(8) -0.106473(16) 0.100 Uiso 0.154(9) 1 d PR . .
Cl25 Cl -0.41281(6) 0.77148(8) 0.12155(2) 0.100 Uiso 0.109(9) 1 d PR . .
Cl26 Cl -0.34425(5) 0.72798(7) 0.123051(18) 0.100 Uiso 0.135(9) 1 d PR . .
Cl27 Cl 0.43447(7) 0.35609(8) -0.099523(15) 0.100 Uiso 0.131(9) 1 d PR . .

loop_
_atom_site_aniso_label
_atom_site_aniso_U_11
_atom_site_aniso_U_22
_atom_site_aniso_U_33
_atom_site_aniso_U_23
_atom_site_aniso_U_13
_atom_site_aniso_U_12
Ni1 0.0298(9) 0.0289(9) 0.0279(8) -0.0022(7) 0.0012(7) 0.0001(7)
Ni2 0.0328(13) 0.0439(15) 0.0296(12) 0.000 0.000 -0.0096(11)
N1 0.033(5) 0.025(4) 0.042(5) -0.006(4) 0.002(4) 0.004(4)
N2 0.028(4) 0.033(5) 0.029(4) -0.006(4) -0.004(3) -0.005(4)
N3 0.033(5) 0.032(4) 0.023(4) -0.002(3) 0.005(3) -0.005(4)
N4 0.044(5) 0.030(4) 0.029(5) -0.002(4) 0.003(4) -0.001(4)
N5 0.032(5) 0.056(6) 0.022(4) 0.000(4) 0.002(4) -0.005(4)
N6 0.031(5) 0.039(5) 0.030(4) 0.004(4) -0.007(4) -0.008(4)
C1 0.035(6) 0.026(5) 0.030(5) -0.003(4) -0.004(4) 0.005(4)
C2 0.033(6) 0.026(5) 0.034(5) -0.011(4) -0.005(4) 0.006(4)
C3 0.029(5) 0.026(5) 0.030(5) 0.000(4) 0.001(4) -0.003(4)
C4 0.032(5) 0.021(5) 0.030(5) 0.005(4) -0.001(4) 0.002(4)
C5 0.023(5) 0.031(5) 0.030(5) 0.003(4) 0.005(4) 0.004(4)
C6 0.024(5) 0.036(6) 0.029(5) -0.003(4) -0.002(4) 0.000(4)
C7 0.028(5) 0.030(5) 0.033(5) 0.003(4) -0.002(4) 0.001(4)
C8 0.023(5) 0.026(5) 0.035(5) 0.000(4) -0.003(4) 0.004(4)
C9 0.027(5) 0.023(5) 0.032(5) 0.006(4) -0.004(4) 0.002(4)
C10 0.023(5) 0.030(5) 0.037(6) -0.004(4) -0.001(4) -0.007(4)
C11 0.032(6) 0.037(6) 0.034(6) 0.008(5) 0.001(4) -0.008(5)
C12 0.039(6) 0.040(6) 0.035(6) 0.001(5) -0.007(5) -0.005(5)
C13 0.047(7) 0.051(7) 0.030(5) 0.006(5) -0.005(5) -0.008(5)
C14 0.048(7) 0.036(6) 0.029(5) -0.004(5) 0.004(5) -0.009(5)
C15 0.055(7) 0.034(6) 0.034(6) -0.005(5) 0.005(5) -0.010(5)
C16 0.045(6) 0.032(6) 0.033(6) 0.000(4) 0.011(5) -0.005(5)
C17 0.044(6) 0.032(6) 0.045(6) -0.005(5) 0.013(5) -0.004(5)
C18 0.029(5) 0.030(6) 0.047(6) -0.006(5) 0.006(5) -0.002(4)
C19 0.032(6) 0.026(5) 0.042(6) -0.004(4) 0.008(5) 0.003(4)
C20 0.028(5) 0.025(5) 0.040(6) -0.009(4) -0.002(4) 0.006(4)
C21 0.037(6) 0.056(7) 0.031(5) -0.002(5) 0.008(5) -0.012(5)
C22 0.044(7) 0.054(7) 0.038(6) -0.014(5) 0.005(5) -0.012(5)
C23 0.030(6) 0.056(7) 0.028(5) 0.002(5) -0.006(4) -0.014(5)
C24 0.038(6) 0.045(6) 0.026(5) 0.002(5) -0.004(4) -0.008(5)
C25 0.036(6) 0.046(6) 0.030(5) 0.006(5) 0.001(5) -0.014(5)
C26 0.042(6) 0.045(7) 0.032(5) 0.006(5) -0.004(5) -0.016(5)
C27 0.036(6) 0.049(7) 0.037(6) 0.003(5) -0.001(5) -0.016(5)
C28 0.040(6) 0.042(6) 0.037(6) -0.003(5) 0.003(5) -0.008(5)
C29 0.038(6) 0.059(7) 0.025(5) 0.008(5) -0.003(5) -0.011(5)
C30 0.041(6) 0.051(7) 0.035(6) 0.006(5) -0.001(5) -0.011(5)
C5A 0.033(6) 0.031(5) 0.029(5) 0.001(4) 0.002(4) 0.006(4)
C5B 0.038(6) 0.028(5) 0.034(6) 0.001(4) 0.004(5) 0.004(4)
C5C 0.054(7) 0.052(7) 0.035(6) 0.009(5) 0.001(5) 0.002(6)
C5D 0.051(7) 0.050(7) 0.043(7) 0.009(5) 0.017(6) 0.006(6)
C5E 0.032(6) 0.067(8) 0.044(7) 0.002(6) 0.014(5) 0.000(5)
C5F 0.033(6) 0.054(7) 0.044(6) -0.001(5) -0.002(5) 0.009(5)
C10A 0.038(6) 0.035(6) 0.033(5) 0.006(4) -0.005(5) -0.002(5)
C10B 0.035(6) 0.036(6) 0.048(6) 0.004(5) -0.006(5) -0.005(5)
C10C 0.044(7) 0.041(6) 0.050(7) 0.007(5) -0.009(5) -0.005(5)
C10D 0.060(8) 0.046(7) 0.049(7) 0.008(6) -0.016(6) 0.011(6)
C10E 0.037(6) 0.070(8) 0.054(7) 0.014(6) -0.001(5) 0.011(6)
C10F 0.031(6) 0.051(7) 0.046(6) 0.013(5) 0.001(5) -0.004(5)
C15A 0.050(7) 0.083(10) 0.040(7) -0.019(7) 0.014(6) -0.017(7)
C15B 0.068(9) 0.153(16) 0.035(7) 0.006(8) 0.007(6) -0.024(10)
C15C 0.106(16) 0.32(4) 0.032(9) -0.003(14) 0.021(9) -0.03(2)
C15D 0.15(2) 0.35(5) 0.064(13) -0.10(2) 0.019(14) -0.04(3)
C15E 0.133(18) 0.19(2) 0.127(18) -0.115(19) 0.044(15) -0.037(17)
C15F 0.097(12) 0.085(11) 0.066(9) -0.043(8) 0.021(8) -0.019(9)
C20A 0.035(6) 0.026(5) 0.049(6) 0.002(5) 0.006(5) -0.001(4)
C20B 0.041(6) 0.036(6) 0.055(7) -0.005(5) -0.002(5) 0.006(5)
C20C 0.056(8) 0.044(7) 0.055(7) -0.007(6) -0.010(6) 0.000(6)
C20D 0.035(6) 0.049(7) 0.080(9) -0.006(7) -0.013(6) 0.009(6)
C20E 0.034(6) 0.042(6) 0.066(8) -0.004(6) 0.009(6) 0.010(5)
C20F 0.035(6) 0.030(6) 0.054(7) -0.006(5) 0.007(5) -0.004(5)
C25A 0.045(6) 0.038(6) 0.024(5) -0.003(4) -0.007(4) -0.002(5)
C25B 0.045(6) 0.040(6) 0.039(6) 0.001(5) -0.007(5) 0.001(5)
C25C 0.047(7) 0.057(7) 0.037(6) -0.004(5) -0.011(5) -0.003(6)
C25D 0.047(7) 0.047(7) 0.060(8) -0.002(6) -0.025(6) 0.000(6)
C25E 0.035(6) 0.051(7) 0.061(8) 0.007(6) -0.014(6) -0.009(5)
C25F 0.039(6) 0.047(7) 0.045(6) 0.014(5) -0.013(5) -0.004(5)
C30A 0.045(7) 0.048(7) 0.057(7) 0.011(6) -0.012(6) -0.022(6)
C30B 0.048(8) 0.079(10) 0.095(11) -0.004(8) -0.011(8) -0.010(7)
C30C 0.055(9) 0.065(9) 0.109(12) -0.015(9) -0.020(9) -0.013(7)
C30D 0.058(9) 0.064(9) 0.116(13) 0.011(9) -0.016(9) 0.011(7)
C30E 0.065(9) 0.059(8) 0.084(10) 0.033(7) -0.033(8) -0.012(7)
C30F 0.043(7) 0.063(8) 0.064(8) 0.027(7) -0.012(6) -0.018(6)
C31 0.12(3) 0.14(4) 0.029(16) 0.012(19) 0.013(19) -0.05(3)
Cl1 0.114(9) 0.180(12) 0.059(6) 0.029(6) -0.005(6) 0.039(9)
Cl2 0.125(10) 0.116(9) 0.151(11) 0.002(8) -0.041(8) 0.039(7)
Cl3 0.118(9) 0.156(11) 0.134(10) 0.068(8) 0.014(7) 0.064(8)
C32 0.07(2) 0.90(16) 0.18(4) 0.000 0.000 0.02(4)
Cl4 0.082(6) 0.195(15) 0.063(5) -0.036(5) 0.017(5) -0.056(9)
Cl5 0.129(18) 0.173(15) 0.19(2) 0.015(13) 0.006(14) -0.022(11)
Cl6 0.065(8) 0.199(12) 0.057(6) -0.048(7) 0.026(6) -0.036(7)
C33 0.048(7) 0.062(8) 0.073(9) -0.012(7) -0.008(6) 0.014(6)
Cl7 0.0531(18) 0.0493(18) 0.089(2) -0.0071(16) -0.0043(16) 0.0033(14)
Cl8 0.058(2) 0.104(3) 0.077(2) 0.000(2) -0.0069(18) 0.0071(19)
Cl9 0.057(2) 0.085(2) 0.084(2) -0.020(2) -0.0195(18) 0.0030(18)
C34 0.064(18) 0.17(3) 0.14(3) -0.05(3) 0.07(2) -0.04(2)
Cl10 0.206(16) 0.30(2) 0.217(16) -0.088(15) 0.047(12) -0.089(15)
Cl11 0.127(7) 0.147(8) 0.097(6) -0.017(5) 0.032(5) -0.020(6)
Cl12 0.162(11) 0.237(15) 0.142(10) 0.057(9) -0.032(8) -0.089(10)

loop_
_atom_type_symbol
_atom_type_description
_atom_type_scat_dispersion_real
_atom_type_scat_dispersion_imag
_atom_type_scat_source
C C 0.0181 0.0091 'International Tables Vol C Tables 4.2.6.8 and 6.1.1.4'
H H 0.0000 0.0000 'International Tables Vol C Tables 4.2.6.8 and 6.1.1.4'
N N 0.0311 0.0180 'International Tables Vol C Tables 4.2.6.8 and 6.1.1.4'
S S 0.3331 0.5567 'International Tables Vol C Tables 4.2.6.8 and 6.1.1.4'
Ni Ni -3.0029 0.5091 'International Tables Vol C Tables 4.2.6.8 and 6.1.1.4'
Cl Cl 0.3639 0.7018 'International Tables Vol C Tables 4.2.6.8 and 6.1.1.4'

loop_
_geom_angle_atom_site_label_1
_geom_angle_atom_site_label_2
_geom_angle_atom_site_label_3
_geom_angle
_geom_angle_site_symmetry_1
_geom_angle_site_symmetry_3
_geom_angle_publ_flag
N2 Ni1 N1 90.0(3) . . ?
N2 Ni1 N3 90.8(3) . . ?
N1 Ni1 N3 171.7(3) . . ?
N2 Ni1 N4 172.1(3) . . ?
N1 Ni1 N4 90.2(3) . . ?
N3 Ni1 N4 90.1(3) . . ?
N5 Ni2 N5 177.5(5) 6_564 . ?
N5 Ni2 N6 90.6(4) 6_564 6_564 ?
N5 Ni2 N6 89.5(4) . 6_564 ?
N5 Ni2 N6 89.5(4) 6_564 . ?
N5 Ni2 N6 90.6(4) . . ?
N6 Ni2 N6 176.9(5) 6_564 . ?
C1 N1 C4 106.3(8) . . ?
C1 N1 Ni1 125.5(6) . . ?
C4 N1 Ni1 126.7(6) . . ?
C6 N2 C9 106.1(7) . . ?
C6 N2 Ni1 126.5(6) . . ?
C9 N2 Ni1 125.7(6) . . ?
C14 N3 C11 105.6(8) . . ?
C14 N3 Ni1 125.5(7) . . ?
C11 N3 Ni1 126.2(6) . . ?
C16 N4 C19 107.5(8) . . ?
C16 N4 Ni1 125.2(7) . . ?
C19 N4 Ni1 124.5(6) . . ?
C24 N5 C21 106.4(8) . . ?
C24 N5 Ni2 126.2(7) . . ?
C21 N5 Ni2 127.0(7) . . ?
C29 N6 C26 106.5(8) . . ?
C29 N6 Ni2 128.5(7) . . ?
C26 N6 Ni2 123.9(7) . . ?
N1 C1 C20 124.6(8) . . ?
N1 C1 C2 109.7(8) . . ?
C20 C1 C2 125.7(9) . . ?
C3 C2 C1 107.5(8) . . ?
C3 C2 C2A 126.8(8) . . ?
C1 C2 C2A 124.1(8) . . ?
C3 C2 C2F 123.5(8) . . ?
C1 C2 C2F 126.6(8) . . ?
C2A C2 C2F 4.0 . . ?
C2 C3 C4 106.0(8) . . ?
C2 C3 C3A 126.6(8) . . ?
C4 C3 C3A 127.3(7) . . ?
C2 C3 C3F 126.7(8) . . ?
C4 C3 C3F 127.2(7) . . ?
C3A C3 C3F 0.7 . . ?
N1 C4 C5 121.4(8) . . ?
N1 C4 C3 109.5(8) . . ?
C5 C4 C3 128.1(8) . . ?
C4 C5 C6 120.0(8) . . ?
C4 C5 C5A 122.3(8) . . ?
C6 C5 C5A 117.7(7) . . ?
N2 C6 C5 124.1(8) . . ?
N2 C6 C7 110.3(8) . . ?
C5 C6 C7 125.6(8) . . ?
C8 C7 C6 107.2(8) . . ?
C8 C7 C7A 123.0(8) . . ?
C6 C7 C7A 128.9(7) . . ?
C8 C7 C7F 125.0(8) . . ?
C6 C7 C7F 124.5(7) . . ?
C7A C7 C7F 8.34(5) . . ?
C7 C8 C9 107.2(8) . . ?
C7 C8 C8F 122.1(8) . . ?
C9 C8 C8F 130.1(7) . . ?
C7 C8 C8A 125.7(8) . . ?
C9 C8 C8A 127.1(7) . . ?
C8F C8 C8A 6.0 . . ?
C10 C9 N2 122.0(8) . . ?
C10 C9 C8 128.3(8) . . ?
N2 C9 C8 108.6(7) . . ?
C9 C10 C11 121.4(9) . . ?
C9 C10 C10A 120.0(8) . . ?
C11 C10 C10A 118.5(8) . . ?
C10 C11 N3 123.2(8) . . ?
C10 C11 C12 126.8(9) . . ?
N3 C11 C12 109.8(9) . . ?
C13 C12 C11 107.4(9) . . ?
C13 C12 C12A 124.2(8) . . ?
C11 C12 C12A 127.1(8) . . ?
C13 C12 C12F 124.6(8) . . ?
C11 C12 C12F 126.5(8) . . ?
C12A C12 C12F 1.1 . . ?
C12 C13 C14 106.5(9) . . ?
C12 C13 C13A 119.8(9) . . ?
C14 C13 C13A 133.7(9) . . ?
C12 C13 C13F 129.7(9) . . ?
C14 C13 C13F 123.0(9) . . ?
C13A C13 C13F 11.89(8) . . ?
N3 C14 C15 120.6(9) . . ?
N3 C14 C13 110.1(9) . . ?
C15 C14 C13 128.1(9) . . ?
C16 C15 C14 120.3(9) . . ?
C16 C15 C15A 117.1(9) . . ?
C14 C15 C15A 122.6(9) . . ?
N4 C16 C15 124.6(9) . . ?
N4 C16 C17 109.2(9) . . ?
C15 C16 C17 126.2(9) . . ?
C18 C17 C17A 121.2(8) . . ?
C18 C17 C16 106.2(9) . . ?
C17A C17 C16 129.8(9) . . ?
C18 C17 C17F 126.8(8) . . ?
C17A C17 C17F 6.60(5) . . ?
C16 C17 C17F 125.6(9) . . ?
C17 C18 C18F 121.1(8) . . ?
C17 C18 C19 107.8(9) . . ?
C18F C18 C19 131.1(9) . . ?
C17 C18 C18A 125.0(8) . . ?
C18F C18 C18A 4.3 . . ?
C19 C18 C18A 127.1(8) . . ?
N4 C19 C20 121.3(9) . . ?
N4 C19 C18 108.6(9) . . ?
C20 C19 C18 129.2(9) . . ?
C19 C20 C1 120.1(9) . . ?
C19 C20 C20A 123.1(8) . . ?
C1 C20 C20A 116.9(8) . . ?
N5 C21 C30 121.7(9) . 6_564 ?
N5 C21 C22 109.5(9) . . ?
C30 C21 C22 127.8(10) 6_564 . ?
C23 C22 C21 105.8(9) . . ?
C23 C22 C22A 122.1(8) . . ?
C21 C22 C22A 131.8(9) . . ?
C23 C22 C22F 127.8(9) . . ?
C21 C22 C22F 126.1(9) . . ?
C22A C22 C22F 9.90(8) . . ?
C22 C23 C24 108.0(9) . . ?
C22 C23 C23F 122.9(8) . . ?
C24 C23 C23F 127.9(9) . . ?
C22 C23 C23A 120.6(8) . . ?
C24 C23 C23A 130.5(9) . . ?
C23F C23 C23A 3.0 . . ?
N5 C24 C25 123.4(9) . . ?
N5 C24 C23 109.7(9) . . ?
C25 C24 C23 126.6(9) . . ?
C26 C25 C24 120.5(9) . . ?
C26 C25 C25A 122.1(9) . . ?
C24 C25 C25A 117.4(8) . . ?
N6 C26 C25 122.8(10) . . ?
N6 C26 C27 109.2(9) . . ?
C25 C26 C27 126.4(9) . . ?
C28 C27 C26 106.8(9) . . ?
C28 C27 C27A 124.1(9) . . ?
C26 C27 C27A 128.8(8) . . ?
C28 C27 C27F 123.9(9) . . ?
C26 C27 C27F 128.9(8) . . ?
C27A C27 C27F 0.6 . . ?
C27 C28 C29 105.7(9) . . ?
C27 C28 C28A 128.3(9) . . ?
C29 C28 C28A 125.7(8) . . ?
C27 C28 C28F 113.0(8) . . ?
C29 C28 C28F 141.2(9) . . ?
C28A C28 C28F 17.44(13) . . ?
N6 C29 C30 122.4(10) . . ?
N6 C29 C28 111.0(9) . . ?
C30 C29 C28 125.7(10) . . ?
C21 C30 C29 121.6(10) 6_564 . ?
C21 C30 C30A 119.7(8) 6_564 . ?
C29 C30 C30A 118.5(9) . . ?
C5B C5A C5F 120.0 . . ?
C5B C5A C5 121.9(5) . . ?
C5F C5A C5 118.1(5) . . ?
C5A C5B C5C 120.0 . . ?
C5B C5C C5D 120.0 . . ?
C5E C5D C5C 120.0 . . ?
C5D C5E C5F 120.0 . . ?
C5E C5F C5A 120.0 . . ?
C10B C10A C10F 120.0 . . ?
C10B C10A C10 118.7(5) . . ?
C10F C10A C10 121.3(5) . . ?
C10A C10B C10C 120.0 . . ?
C10D C10C C10B 120.0 . . ?
C10E C10D C10C 120.0 . . ?
C10D C10E C10F 120.0 . . ?
C10E C10F C10A 120.0 . . ?
C15B C15A C15F 120.0 . . ?
C15B C15A C15 122.3(7) . . ?
C15F C15A C15 117.7(7) . . ?
C15C C15B C15A 120.0 . . ?
C15D C15C C15B 120.0 . . ?
C15C C15D C15E 120.0 . . ?
C15F C15E C15D 120.0 . . ?
C15E C15F C15A 120.0 . . ?
C20B C20A C20F 120.0 . . ?
C20B C20A C20 116.2(5) . . ?
C20F C20A C20 123.7(5) . . ?
C20C C20B C20A 120.0 . . ?
C20B C20C C20D 120.0 . . ?
C20E C20D C20C 120.0 . . ?
C20D C20E C20F 120.0 . . ?
C20E C20F C20A 120.0 . . ?
C25B C25A C25F 120.0 . . ?
C25B C25A C25 115.7(5) . . ?
C25F C25A C25 124.3(5) . . ?
C25A C25B C25C 120.0 . . ?
C25D C25C C25B 120.0 . . ?
C25C C25D C25E 120.0 . . ?
C25D C25E C25F 120.0 . . ?
C25E C25F C25A 120.0 . . ?
C30B C30A C30F 120.0 . . ?
C30B C30A C30 123.2(4) . . ?
C30F C30A C30 116.7(4) . . ?
C30C C30B C30A 120.0 . . ?
C30B C30C C30D 120.0 . . ?
C30E C30D C30C 120.0 . . ?
C30D C30E C30F 120.0 . . ?
C30E C30F C30A 120.0 . . ?
C2J C2F C2G 111.5 . . ?
C2J C2F C2 126.2(3) . . ?
C2G C2F C2 122.2(3) . . ?
C2H C2G C2F 113.4 . . ?
C2G C2H S2I 110.6 . . ?
C2H S2I C2J 92.7 . . ?
C2F C2J S2I 111.7 . . ?
C2E C2A C2B 111.6 . . ?
C2E C2A C2 117.7(3) . . ?
C2B C2A C2 130.5(3) . . ?
C2C C2B C2A 113.4 . . ?
C2B C2C S2D 110.7 . . ?
C2C S2D C2E 92.6 . . ?
C2A C2E S2D 111.7 . . ?
C3J C3F C3G 111.5 . . ?
C3J C3F C3 122.2(4) . . ?
C3G C3F C3 126.2(4) . . ?
C3H C3G C3F 113.4 . . ?
C3G C3H S3I 110.6 . . ?
C3H S3I C3J 92.6 . . ?
C3F C3J S3I 111.8 . . ?
C3E C3A C3B 111.5 . . ?
C3E C3A C3 122.5(4) . . ?
C3B C3A C3 125.7(4) . . ?
C3C C3B C3A 113.4 . . ?
C3B C3C S3D 110.7 . . ?
C3C S3D C3E 92.6 . . ?
C3A C3E S3D 111.7 . . ?
C7J C7F C7G 111.6 . . ?
C7J C7F C7 116.8(4) . . ?
C7G C7F C7 131.3(4) . . ?
C7H C7G C7F 113.4 . . ?
C7G C7H S7I 110.6 . . ?
C7H S7I C7J 92.6 . . ?
C7F C7J S7I 111.7 . . ?
C7E C7A C7B 111.7 . . ?
C7E C7A C7 125.7(4) . . ?
C7B C7A C7 122.6(4) . . ?
C7C C7B C7A 113.4 . . ?
C7B C7C S7D 110.6 . . ?
C7C S7D C7E 92.6 . . ?
C7A C7E S7D 111.7 . . ?
C8J C8F C8G 111.5 . . ?
C8J C8F C8 122.4(4) . . ?
C8G C8F C8 126.0(4) . . ?
C8H C8G C8F 113.5 . . ?
C8G C8H S8I 110.6 . . ?
C8H S8I C8J 92.6 . . ?
C8F C8J S8I 111.8 . . ?
C8E C8A C8B 111.5 . . ?
C8E C8A C8 121.6(4) . . ?
C8B C8A C8 126.8(4) . . ?
C8C C8B C8A 113.5 . . ?
C8B C8C S8D 110.6 . . ?
C8C S8D C8E 92.6 . . ?
C8A C8E S8D 111.8 . . ?
C12E C12A C12B 111.6 . . ?
C12E C12A C12 121.5(4) . . ?
C12B C12A C12 126.9(4) . . ?
C12C C12B C12A 113.4 . . ?
C12B C12C S12D 110.6 . . ?
C12C S12D C12E 92.6 . . ?
C12A C12E S12D 111.7 . . ?
C12J C12F C12G 111.5 . . ?
C12J C12F C12 120.8(4) . . ?
C12G C12F C12 127.6(4) . . ?
C12H C12G C12F 113.5 . . ?
C12G C12H S12I 110.6 . . ?
C12H S12I C12J 92.6 . . ?
C12F C12J S12I 111.7 . . ?
C13J C13F C13G 111.6 . . ?
C13J C13F C13 119.6(4) . . ?
C13G C13F C13 128.8(4) . . ?
C13H C13G C13F 113.5 . . ?
C13G C13H S13I 110.6 . . ?
C13H S13I C13J 92.7 . . ?
C13F C13J S13I 111.7 . . ?
C13E C13A C13B 111.6 . . ?
C13E C13A C13 122.0(4) . . ?
C13B C13A C13 126.4(4) . . ?
C13C C13B C13A 113.4 . . ?
C13B C13C S13D 110.7 . . ?
C13C S13D C13E 92.6 . . ?
C13A C13E S13D 111.7 . . ?
C17J C17F C17G 111.6 . . ?
C17J C17F C17 118.9(4) . . ?
C17G C17F C17 129.3(4) . . ?
C17H C17G C17F 113.4 . . ?
C17G C17H S17I 110.7 . . ?
C17H S17I C17J 92.6 . . ?
C17F C17J S17I 111.7 . . ?
C17E C17A C17B 111.5 . . ?
C17E C17A C17 120.6(4) . . ?
C17B C17A C17 127.9(4) . . ?
C17C C17B C17A 113.4 . . ?
C17B C17C S17D 110.7 . . ?
C17C S17D C17E 92.6 . . ?
C17A C17E S17D 111.8 . . ?
C18J C18F C18G 111.6 . . ?
C18J C18F C18 122.0(4) . . ?
C18G C18F C18 126.2(4) . . ?
C18H C18G C18F 113.4 . . ?
C18G C18H S18I 110.7 . . ?
C18H S18I C18J 92.6 . . ?
C18F C18J S18I 111.7 . . ?
C18E C18A C18B 111.5 . . ?
C18E C18A C18 122.7(4) . . ?
C18B C18A C18 125.8(4) . . ?
C18C C18B C18A 113.5 . . ?
C18B C18C S18D 110.6 . . ?
C18C S18D C18E 92.7 . . ?
C18A C18E S18D 111.8 . . ?
C22J C22F C22G 111.5 . . ?
C22J C22F C22 123.7(4) . . ?
C22G C22F C22 122.3(4) . . ?
C22H C22G C22F 113.4 . . ?
C22G C22H S22I 110.6 . . ?
C22H S22I C22J 92.6 . . ?
C22F C22J S22I 111.8 . . ?
C22E C22A C22B 111.6 . . ?
C22E C22A C22 128.1(4) . . ?
C22B C22A C22 120.4(4) . . ?
C22C C22B C22A 113.4 . . ?
C22B C22C S22D 110.6 . . ?
C22C S22D C22E 92.6 . . ?
C22A C22E S22D 111.7 . . ?
C23J C23F C23G 111.5 . . ?
C23J C23F C23 120.5(4) . . ?
C23G C23F C23 128.0(4) . . ?
C23H C23G C23F 113.5 . . ?
C23G C23H S23I 110.6 . . ?
C23H S23I C23J 92.7 . . ?
C23F C23J S23I 111.7 . . ?
C23E C23A C23B 111.5 . . ?
C23E C23A C23 119.7(4) . . ?
C23B C23A C23 128.7(4) . . ?
C23C C23B C23A 113.4 . . ?
C23B C23C S23D 110.7 . . ?
C23C S23D C23E 92.6 . . ?
C23A C23E S23D 111.8 . . ?
C27J C27F C27G 111.5 . . ?
C27J C27F C27 121.1(4) . . ?
C27G C27F C27 127.3(4) . . ?
C27H C27G C27F 113.5 . . ?
C27G C27H S27I 110.6 . . ?
C27H S27I C27J 92.6 . . ?
C27F C27J S27I 111.8 . . ?
C27E C27A C27B 111.6 . . ?
C27E C27A C27 122.8(4) . . ?
C27B C27A C27 125.7(4) . . ?
C27C C27B C27A 113.4 . . ?
C27B C27C S27D 110.6 . . ?
C27C S27D C27E 92.6 . . ?
C27A C27E S27D 111.7 . . ?
C28J C28F C28G 111.5 . . ?
C28J C28F C28 127.3(4) . . ?
C28G C28F C28 120.6(4) . . ?
C28H C28G C28F 113.5 . . ?
C28G C28H S28I 110.5 . . ?
C28H S28I C28J 92.6 . . ?
C28F C28J S28I 111.8 . . ?
C28E C28A C28B 111.6 . . ?
C28E C28A C28 124.3(4) . . ?
C28B C28A C28 119.9(4) . . ?
C28C C28B C28A 113.5 . . ?
C28B C28C S28D 110.6 . . ?
C28C S28D C28E 92.6 . . ?
C28A C28E S28D 111.7 . . ?
Cl1 C31 Cl2 61.51(10) 6_554 . ?
Cl1 C31 Cl3 170.9 6_554 . ?
Cl2 C31 Cl3 110.7 . . ?
Cl1 C31 Cl1 73.50(17) 6_554 . ?
Cl2 C31 Cl1 110.4 . . ?
Cl3 C31 Cl1 106.6 . . ?
C31 Cl1 Cl2 82.90(18) 6_554 6_554 ?
C31 Cl1 Cl1 76.83(15) 6_554 6_554 ?
Cl2 Cl1 Cl1 121.73(9) 6_554 6_554 ?
C31 Cl1 C31 106.50(17) 6_554 . ?
Cl2 Cl1 C31 125.60(11) 6_554 . ?
Cl1 Cl1 C31 29.67(8) 6_554 . ?
Cl1 Cl2 C31 35.58(10) 6_554 . ?
Cl4 C32 Cl4 47.39(7) . 6_464 ?
Cl4 C32 Cl6 126.2 . . ?
Cl4 C32 Cl6 119.48(8) 6_464 . ?
Cl4 C32 Cl6 119.5 . 6_464 ?
Cl4 C32 Cl6 126.20(17) 6_464 6_464 ?
Cl6 C32 Cl6 107.5 . 6_464 ?
Cl4 C32 Cl5 110.7 . . ?
Cl4 C32 Cl5 128.25(9) 6_464 . ?
Cl6 C32 Cl5 110.4 . . ?
Cl6 C32 Cl5 12.44(8) 6_464 . ?
Cl4 C32 Cl5 128.25(5) . 6_464 ?
Cl4 C32 Cl5 110.73(10) 6_464 6_464 ?
Cl6 C32 Cl5 12.44(7) . 6_464 ?
Cl6 C32 Cl5 110.4 6_464 6_464 ?
Cl5 C32 Cl5 115.8 . 6_464 ?
Cl4 Cl4 C32 66.3 6_464 . ?
Cl6 Cl5 C32 66.2(3) 6_464 . ?
Cl5 Cl6 C32 101.3(3) 6_464 . ?
Cl8 C33 Cl7 110.2 . . ?
Cl8 C33 Cl9 109.6 . . ?
Cl7 C33 Cl9 109.8 . . ?
Cl12 C34 Cl11 118.6 . . ?
Cl12 C34 Cl10 111.2 . . ?
Cl11 C34 Cl10 88.5 . . ?
Cl15 C35 Cl16 116.8 . . ?
Cl15 C35 Cl18 125.7 . . ?
Cl16 C35 Cl18 65.6 . . ?
Cl15 C35 Cl17 133.3 . . ?
Cl16 C35 Cl17 88.0 . . ?
Cl18 C35 Cl17 100.1 . . ?
Cl15 C35 Cl14 106.2 . . ?
Cl16 C35 Cl14 126.0 . . ?
Cl18 C35 Cl14 113.2 . . ?
Cl17 C35 Cl14 38.0 . . ?
Cl15 C35 Cl13 99.6 . . ?
Cl16 C35 Cl13 100.8 . . ?
Cl18 C35 Cl13 37.3 . . ?
Cl17 C35 Cl13 114.6 . . ?
Cl14 C35 Cl13 102.6 . . ?
Cl18 Cl13 C35 55.1 . . ?
Cl17 Cl14 C35 67.3 . . ?
C35 Cl16 Cl18 58.2 . . ?
C35 Cl16 Cl19 127.6 . 6_554 ?
Cl18 Cl16 Cl19 71.1 . 6_554 ?
C35 Cl16 Cl17 48.4 . . ?
Cl18 Cl16 Cl17 77.5 . . ?
Cl19 Cl16 Cl17 110.90(9) 6_554 . ?
Cl14 Cl17 C35 74.6 . . ?
Cl14 Cl17 Cl16 118.2 . . ?
C35 Cl17 Cl16 43.6 . . ?
Cl14 Cl17 Cl22 125.5 . . ?
C35 Cl17 Cl22 142.5 . . ?
Cl16 Cl17 Cl22 108.2 . . ?
Cl13 Cl18 C35 87.6 . . ?
Cl13 Cl18 Cl16 138.9 . . ?
C35 Cl18 Cl16 56.1 . . ?
Cl13 Cl18 Cl19 154.07(8) . 6_554 ?
C35 Cl18 Cl19 117.50(8) . 6_554 ?
Cl16 Cl18 Cl19 62.77(9) . 6_554 ?
Cl20 C36 Cl23 75.3 . . ?
Cl20 C36 Cl27 122.11(5) . 8_354 ?
Cl23 C36 Cl27 68.28(8) . 8_354 ?
Cl20 C36 Cl25 129.6 . . ?
Cl23 C36 Cl25 117.9 . . ?
Cl27 C36 Cl25 107.2 8_354 . ?
Cl20 C36 Cl26 68.8 . . ?
Cl23 C36 Cl26 133.5 . . ?
Cl27 C36 Cl26 157.65(9) 8_354 . ?
Cl25 C36 Cl26 69.4 . . ?
Cl20 C36 Cl21 44.6 . . ?
Cl23 C36 Cl21 119.6 . . ?
Cl27 C36 Cl21 134.25(7) 8_354 . ?
Cl25 C36 Cl21 106.4 . . ?
Cl26 C36 Cl21 37.8 . . ?
Cl20 C36 Cl22 120.23(6) . 8_354 ?
Cl23 C36 Cl22 115.64(7) . 8_354 ?
Cl27 C36 Cl22 50.2 8_354 8_354 ?
Cl25 C36 Cl22 98.4 . 8_354 ?
Cl26 C36 Cl22 107.63(8) . 8_354 ?
Cl21 C36 Cl22 94.79(8) . 8_354 ?
Cl20 C36 Cl24 142.23(8) . 8_354 ?
Cl23 C36 Cl24 133.52(7) . 8_354 ?
Cl27 C36 Cl24 67.1 8_354 8_354 ?
Cl25 C36 Cl24 65.3 . 8_354 ?
Cl26 C36 Cl24 92.37(7) . 8_354 ?
Cl21 C36 Cl24 100.80(8) . 8_354 ?
Cl22 C36 Cl24 33.2 8_354 8_354 ?
Cl27 Cl19 Cl16 130.10(7) . 6_554 ?
Cl27 Cl19 Cl18 141.26(8) . 6_554 ?
Cl16 Cl19 Cl18 46.2 6_554 6_554 ?
Cl27 Cl19 Cl22 33.1 . . ?
Cl16 Cl19 Cl22 112.77(9) 6_554 . ?
Cl18 Cl19 Cl22 108.14(8) 6_554 . ?
Cl27 Cl19 Cl23 35.03(6) . 7_554 ?
Cl16 Cl19 Cl23 142.91(6) 6_554 7_554 ?
Cl18 Cl19 Cl23 170.52(12) 6_554 7_554 ?
Cl22 Cl19 Cl23 67.35(6) . 7_554 ?
C36 Cl20 Cl21 94.0 . . ?
C36 Cl20 Cl23 52.5 . . ?
Cl21 Cl20 Cl23 146.1 . . ?
C36 Cl20 Cl26 70.9 . . ?
Cl21 Cl20 Cl26 42.0 . . ?
Cl23 Cl20 Cl26 116.8 . . ?
C36 Cl20 Cl27 34.4 . 8_354 ?
Cl21 Cl20 Cl27 111.13(6) . 8_354 ?
Cl23 Cl20 Cl27 38.85(6) . 8_354 ?
Cl26 Cl20 Cl27 103.0 . 8_354 ?
Cl26 Cl21 Cl20 90.6 . . ?
Cl26 Cl21 C36 68.4 . . ?
Cl20 Cl21 C36 41.4 . . ?
Cl24 Cl22 Cl27 97.7 . . ?
Cl24 Cl22 C36 76.57(6) . 7_554 ?
Cl27 Cl22 C36 53.58(8) . 7_554 ?
Cl24 Cl22 Cl19 106.7 . . ?
Cl27 Cl22 Cl19 24.3 . . ?
C36 Cl22 Cl19 77.88(8) 7_554 . ?
Cl24 Cl22 Cl17 102.3 . . ?
Cl27 Cl22 Cl17 134.4 . . ?
C36 Cl22 Cl17 171.74(8) 7_554 . ?
Cl19 Cl22 Cl17 110.1 . . ?
C36 Cl23 Cl20 52.2 . . ?
C36 Cl23 Cl27 70.07(10) . 8_354 ?
Cl20 Cl23 Cl27 108.00(11) . 8_354 ?
C36 Cl23 Cl25 37.0 . . ?
Cl20 Cl23 Cl25 78.4 . . ?
Cl27 Cl23 Cl25 79.17(6) 8_354 . ?
C36 Cl23 Cl19 94.62(7) . 8_354 ?
Cl20 Cl23 Cl19 128.65(7) . 8_354 ?
Cl27 Cl23 Cl19 24.7 8_354 8_354 ?
Cl25 Cl23 Cl19 97.2 . 8_354 ?
Cl22 Cl24 Cl25 117.70(7) . 7_554 ?
Cl22 Cl24 C36 70.2 . 7_554 ?
Cl25 Cl24 C36 47.7 7_554 7_554 ?
Cl22 Cl24 Cl27 48.8 . . ?
Cl25 Cl24 Cl27 80.60(7) 7_554 . ?
C36 Cl24 Cl27 47.02(6) 7_554 . ?
Cl22 Cl24 Cl25 143.5 . 14_645 ?
Cl25 Cl24 Cl25 84.74(7) 7_554 14_645 ?
C36 Cl24 Cl25 122.25(6) 7_554 14_645 ?
Cl27 Cl24 Cl25 165.15(6) . 14_645 ?
C36 Cl25 Cl26 56.4 . . ?
C36 Cl25 Cl24 67.0 . 8_354 ?
Cl26 Cl25 Cl24 87.35(7) . 8_354 ?
C36 Cl25 Cl23 25.1 . . ?
Cl26 Cl25 Cl23 73.9 . . ?
Cl24 Cl25 Cl23 83.5 8_354 . ?
C36 Cl25 Cl24 144.0 . 14_455 ?
Cl26 Cl25 Cl24 152.74(8) . 14_455 ?
Cl24 Cl25 Cl24 115.85(8) 8_354 14_455 ?
Cl23 Cl25 Cl24 120.5 . 14_455 ?
Cl21 Cl26 Cl20 47.4 . . ?
Cl21 Cl26 C36 73.7 . . ?
Cl20 Cl26 C36 40.3 . . ?
Cl21 Cl26 Cl25 126.5 . . ?
Cl20 Cl26 Cl25 90.8 . . ?
C36 Cl26 Cl25 54.2 . . ?
Cl19 Cl27 Cl22 122.6 . . ?
Cl19 Cl27 Cl23 120.28(10) . 7_554 ?
Cl22 Cl27 Cl23 115.21(10) . 7_554 ?
Cl19 Cl27 C36 161.24(9) . 7_554 ?
Cl22 Cl27 C36 76.17(9) . 7_554 ?
Cl23 Cl27 C36 41.6 7_554 7_554 ?
Cl19 Cl27 Cl24 129.6 . . ?
Cl22 Cl27 Cl24 33.6 . . ?
Cl23 Cl27 Cl24 106.51(8) 7_554 . ?
C36 Cl27 Cl24 65.86(9) 7_554 . ?
Cl19 Cl27 Cl20 146.19(6) . 7_554 ?
Cl22 Cl27 Cl20 82.98(6) . 7_554 ?
Cl23 Cl27 Cl20 33.15(5) 7_554 7_554 ?
C36 Cl27 Cl20 23.5 7_554 7_554 ?
Cl24 Cl27 Cl20 84.07(6) . 7_554 ?

loop_
_geom_bond_atom_site_label_1
_geom_bond_atom_site_label_2
_geom_bond_distance
_geom_bond_site_symmetry_2
_geom_bond_publ_flag
Ni1 N2 1.886(8) . ?
Ni1 N1 1.888(8) . ?
Ni1 N3 1.898(8) . ?
Ni1 N4 1.910(8) . ?
Ni2 N5 1.873(8) 6_564 ?
Ni2 N5 1.873(8) . ?
Ni2 N6 1.883(8) 6_564 ?
Ni2 N6 1.883(8) . ?
N1 C1 1.381(12) . ?
N1 C4 1.389(12) . ?
N2 C6 1.384(12) . ?
N2 C9 1.395(12) . ?
N3 C14 1.369(12) . ?
N3 C11 1.398(13) . ?
N4 C16 1.373(12) . ?
N4 C19 1.390(13) . ?
N5 C24 1.377(13) . ?
N5 C21 1.391(13) . ?
N6 C29 1.372(13) . ?
N6 C26 1.381(12) . ?
C1 C20 1.399(14) . ?
C1 C2 1.449(13) . ?
C2 C3 1.374(13) . ?
C2 C2A 1.491(9) . ?
C2 C2F 1.503(9) . ?
C3 C4 1.461(13) . ?
C3 C3A 1.477(9) . ?
C3 C3F 1.494(9) . ?
C4 C5 1.390(13) . ?
C5 C6 1.410(13) . ?
C5 C5A 1.502(10) . ?
C6 C7 1.448(13) . ?
C7 C8 1.355(13) . ?
C7 C7A 1.507(9) . ?
C7 C7F 1.507(9) . ?
C8 C9 1.472(13) . ?
C8 C8F 1.495(9) . ?
C8 C8A 1.503(9) . ?
C9 C10 1.388(13) . ?
C10 C11 1.398(14) . ?
C10 C10A 1.494(10) . ?
C11 C12 1.437(14) . ?
C12 C13 1.360(15) . ?
C12 C12A 1.511(10) . ?
C12 C12F 1.511(10) . ?
C13 C14 1.456(15) . ?
C13 C13A 1.478(10) . ?
C13 C13F 1.504(10) . ?
C14 C15 1.419(15) . ?
C15 C16 1.392(15) . ?
C15 C15A 1.485(11) . ?
C16 C17 1.472(14) . ?
C17 C18 1.373(15) . ?
C17 C17A 1.451(10) . ?
C17 C17F 1.520(10) . ?
C18 C18F 1.440(10) . ?
C18 C19 1.449(14) . ?
C18 C18A 1.521(10) . ?
C19 C20 1.392(14) . ?
C20 C20A 1.486(10) . ?
C21 C30 1.402(15) 6_564 ?
C21 C22 1.456(14) . ?
C22 C23 1.371(15) . ?
C22 C22A 1.469(11) . ?
C22 C22F 1.515(11) . ?
C23 C24 1.438(14) . ?
C23 C23F 1.483(10) . ?
C23 C23A 1.523(10) . ?
C24 C25 1.413(15) . ?
C25 C26 1.398(15) . ?
C25 C25A 1.509(11) . ?
C26 C27 1.463(15) . ?
C27 C28 1.380(14) . ?
C27 C27A 1.488(10) . ?
C27 C27F 1.515(10) . ?
C28 C29 1.449(15) . ?
C28 C28A 1.488(11) . ?
C28 C28F 1.514(11) . ?
C29 C30 1.415(14) . ?
C30 C21 1.402(15) 6_564 ?
C30 C30A 1.502(11) . ?
C5A C5B 1.3900 . ?
C5A C5F 1.3900 . ?
C5B C5C 1.3900 . ?
C5C C5D 1.3900 . ?
C5D C5E 1.3900 . ?
C5E C5F 1.3900 . ?
C10A C10B 1.3900 . ?
C10A C10F 1.3900 . ?
C10B C10C 1.3900 . ?
C10C C10D 1.3900 . ?
C10D C10E 1.3900 . ?
C10E C10F 1.3900 . ?
C15A C15B 1.3900 . ?
C15A C15F 1.3900 . ?
C15B C15C 1.3900 . ?
C15C C15D 1.3900 . ?
C15D C15E 1.3900 . ?
C15E C15F 1.3900 . ?
C20A C20B 1.3900 . ?
C20A C20F 1.3900 . ?
C20B C20C 1.3900 . ?
C20C C20D 1.3900 . ?
C20D C20E 1.3900 . ?
C20E C20F 1.3900 . ?
C25A C25B 1.3900 . ?
C25A C25F 1.3900 . ?
C25B C25C 1.3900 . ?
C25C C25D 1.3900 . ?
C25D C25E 1.3900 . ?
C25E C25F 1.3900 . ?
C30A C30B 1.3900 . ?
C30A C30F 1.3900 . ?
C30B C30C 1.3900 . ?
C30C C30D 1.3900 . ?
C30D C30E 1.3900 . ?
C30E C30F 1.3900 . ?
C2F C2J 1.3572 . ?
C2F C2G 1.4165 . ?
C2G C2H 1.3626 . ?
C2H S2I 1.6948 . ?
S2I C2J 1.7020 . ?
C2A C2E 1.3572 . ?
C2A C2B 1.4171 . ?
C2B C2C 1.3626 . ?
C2C S2D 1.6949 . ?
S2D C2E 1.7020 . ?
C3F C3J 1.3569 . ?
C3F C3G 1.4170 . ?
C3G C3H 1.3626 . ?
C3H S3I 1.6961 . ?
S3I C3J 1.7020 . ?
C3A C3E 1.3573 . ?
C3A C3B 1.4171 . ?
C3B C3C 1.3620 . ?
C3C S3D 1.6956 . ?
S3D C3E 1.7025 . ?
C7F C7J 1.3567 . ?
C7F C7G 1.4172 . ?
C7G C7H 1.3617 . ?
C7H S7I 1.6961 . ?
S7I C7J 1.7026 . ?
C7A C7E 1.3558 . ?
C7A C7B 1.4148 . ?
C7B C7C 1.3640 . ?
C7C S7D 1.6957 . ?
S7D C7E 1.7017 . ?
C8F C8J 1.3564 . ?
C8F C8G 1.4161 . ?
C8G C8H 1.3625 . ?
C8H S8I 1.6968 . ?
S8I C8J 1.7008 . ?
C8A C8E 1.3559 . ?
C8A C8B 1.4169 . ?
C8B C8C 1.3620 . ?
C8C S8D 1.6971 . ?
S8D C8E 1.7023 . ?
C12A C12E 1.3567 . ?
C12A C12B 1.4169 . ?
C12B C12C 1.3623 . ?
C12C S12D 1.6960 . ?
S12D C12E 1.7024 . ?
C12F C12J 1.3575 . ?
C12F C12G 1.4164 . ?
C12G C12H 1.3624 . ?
C12H S12I 1.6960 . ?
S12I C12J 1.7019 . ?
C13F C13J 1.3574 . ?
C13F C13G 1.4163 . ?
C13G C13H 1.3632 . ?
C13H S13I 1.6954 . ?
S13I C13J 1.7026 . ?
C13A C13E 1.3568 . ?
C13A C13B 1.4166 . ?
C13B C13C 1.3623 . ?
C13C S13D 1.6955 . ?
S13D C13E 1.7020 . ?
C17F C17J 1.3567 . ?
C17F C17G 1.4166 . ?
C17G C17H 1.3614 . ?
C17H S17I 1.6961 . ?
S17I C17J 1.7028 . ?
C17A C17E 1.3577 . ?
C17A C17B 1.4165 . ?
C17B C17C 1.3615 . ?
C17C S17D 1.6974 . ?
S17D C17E 1.7014 . ?
C18F C18J 1.3570 . ?
C18F C18G 1.4177 . ?
C18G C18H 1.3625 . ?
C18H S18I 1.6948 . ?
S18I C18J 1.7023 . ?
C18A C18E 1.3577 . ?
C18A C18B 1.4175 . ?
C18B C18C 1.3621 . ?
C18C S18D 1.6963 . ?
S18D C18E 1.7014 . ?
C22F C22J 1.3565 . ?
C22F C22G 1.4164 . ?
C22G C22H 1.3628 . ?
C22H S22I 1.6955 . ?
S22I C22J 1.7019 . ?
C22A C22E 1.3566 . ?
C22A C22B 1.4166 . ?
C22B C22C 1.3623 . ?
C22C S22D 1.6952 . ?
S22D C22E 1.7025 . ?
C23F C23J 1.3573 . ?
C23F C23G 1.4162 . ?
C23G C23H 1.3624 . ?
C23H S23I 1.6950 . ?
S23I C23J 1.7018 . ?
C23A C23E 1.3565 . ?
C23A C23B 1.4164 . ?
C23B C23C 1.3624 . ?
C23C S23D 1.6944 . ?
S23D C23E 1.7023 . ?
C27F C27J 1.3573 . ?
C27F C27G 1.4163 . ?
C27G C27H 1.3620 . ?
C27H S27I 1.6971 . ?
S27I C27J 1.7020 . ?
C27A C27E 1.3572 . ?
C27A C27B 1.4164 . ?
C27B C27C 1.3623 . ?
C27C S27D 1.6967 . ?
S27D C27E 1.7010 . ?
C28F C28J 1.3567 . ?
C28F C28G 1.4164 . ?
C28G C28H 1.3619 . ?
C28H S28I 1.6988 . ?
S28I C28J 1.7008 . ?
C28A C28E 1.3568 . ?
C28A C28B 1.4161 . ?
C28B C28C 1.3618 . ?
C28C S28D 1.6960 . ?
S28D C28E 1.7026 . ?
C31 Cl1 0.974(3) 6_554 ?
C31 Cl2 1.6614 . ?
C31 Cl3 1.7326 . ?
C31 Cl1 1.9165 . ?
Cl1 C31 0.974(3) 6_554 ?
Cl1 Cl2 1.472(2) 6_554 ?
Cl1 Cl1 1.887(3) 6_554 ?
Cl2 Cl1 1.4715(18) 6_554 ?
C32 Cl4 1.4598 . ?
C32 Cl4 1.4598 6_464 ?
C32 Cl6 1.7215 . ?
C32 Cl6 1.7215(19) 6_464 ?
C32 Cl5 1.8443 . ?
C32 Cl5 1.8443(18) 6_464 ?
Cl4 Cl4 1.173(2) 6_464 ?
Cl5 Cl6 0.405(2) 6_464 ?
Cl6 Cl5 0.405(2) 6_464 ?
C33 Cl8 1.7483 . ?
C33 Cl7 1.7520 . ?
C33 Cl9 1.7804 . ?
C34 Cl12 1.4392 . ?
C34 Cl11 1.8287 . ?
C34 Cl10 2.0769 . ?
C35 Cl15 1.5841 . ?
C35 Cl16 1.6342 . ?
C35 Cl18 1.6731 . ?
C35 Cl17 1.7741 . ?
C35 Cl14 1.8539 . ?
C35 Cl13 2.0387 . ?
Cl13 Cl18 1.2365 . ?
Cl14 Cl17 1.1847 . ?
Cl16 Cl18 1.7926 . ?
Cl16 Cl19 2.210(4) 6_554 ?
Cl16 Cl17 2.3699 . ?
Cl17 Cl22 2.4206 . ?
Cl18 Cl19 2.351(2) 6_554 ?
C36 Cl20 1.1500 . ?
C36 Cl23 1.1542 . ?
C36 Cl27 1.6328(17) 8_354 ?
C36 Cl25 1.6355 . ?
C36 Cl26 1.6793 . ?
C36 Cl21 1.7336 . ?
C36 Cl22 1.9704(11) 8_354 ?
C36 Cl24 2.0367(15) 8_354 ?
Cl19 Cl27 1.1745 . ?
Cl19 Cl16 2.210(4) 6_554 ?
Cl19 Cl18 2.3510(17) 6_554 ?
Cl19 Cl22 2.4054 . ?
Cl19 Cl23 2.4278(17) 7_554 ?
Cl20 Cl21 1.2193 . ?
Cl20 Cl23 1.4068 . ?
Cl20 Cl26 1.6564 . ?
Cl20 Cl27 2.4465(18) 8_354 ?
Cl21 Cl26 1.1077 . ?
Cl22 Cl24 1.1468 . ?
Cl22 Cl27 1.5601 . ?
Cl22 C36 1.9704(16) 7_554 ?
Cl23 Cl27 1.6136(11) 8_354 ?
Cl23 Cl25 2.4024 . ?
Cl23 Cl19 2.4278(13) 8_354 ?
Cl24 Cl25 2.0101(12) 7_554 ?
Cl24 C36 2.037(2) 7_554 ?
Cl24 Cl27 2.0563 . ?
Cl24 Cl25 2.4185(16) 14_645 ?
Cl25 Cl26 1.8872 . ?
Cl25 Cl24 2.0101 8_354 ?
Cl25 Cl24 2.4186(19) 14_455 ?
Cl27 Cl23 1.6136(18) 7_554 ?
Cl27 C36 1.6328(18) 7_554 ?
Cl27 Cl20 2.446(2) 7_554 ?
